data_7017967
loop_
_publ_author_name
'Yang, Dongming'
'Guo, Jianmei'
'Wu, Haishun'
'Ding, Yuqiang'
'Zheng, Wenjun'

_publ_section_title
;
 Synthesis and structural characterization of two-coordinate low-valent
 14-group metal complexes bearing bulky bis(amido)silane ligands.
;
_journal_issue 7
_journal_name_full 'Dalton transactions (Cambridge, England : 2003)'
_journal_page_first 2187
_journal_page_last 2194
_journal_paper_doi 10.1039/c1dt11774b
_journal_volume 41
_journal_year 2012
_chemical_formula_sum 'C26 H40 N2 Si Sn'
_chemical_formula_weight 527.38
_chemical_name_systematic
;
?
;
_space_group_IT_number 33
_symmetry_cell_setting orthorhombic
_symmetry_space_group_name_Hall 'P 2c -2n'
_symmetry_space_group_name_H-M 'P n a 21'
_atom_sites_solution_hydrogens geom
_atom_sites_solution_primary direct
_atom_sites_solution_secondary difmap
_audit_creation_method SHELXL-97
_cell_angle_alpha 90.00
_cell_angle_beta 90.00
_cell_angle_gamma 90.00
_cell_formula_units_Z 8
_cell_length_a 17.83(4)
_cell_length_b 8.55(2)
_cell_length_c 36.69(8)
_cell_measurement_reflns_used 966
_cell_measurement_temperature 293(2)
_cell_measurement_theta_max 23.000
_cell_measurement_theta_min 2.540
_cell_volume 5593(2)
_computing_cell_refinement 'Bruker SMART'
_computing_data_collection 'Bruker SMART'
_computing_data_reduction 'Bruker SHELXTL'
_computing_molecular_graphics 'Bruker SHELXTL'
_computing_publication_material 'Bruker SHELXTL'
_computing_structure_refinement 'SHELXL-97 (Sheldrick, 1997)'
_computing_structure_solution 'SHELXS-97 (Sheldrick, 1990)'
_diffrn_ambient_temperature 293(2)
_diffrn_measured_fraction_theta_full 0.998
_diffrn_measured_fraction_theta_max 0.998
_diffrn_measurement_device_type 'CCD area detector'
_diffrn_measurement_method 'phi and omega scans'
_diffrn_radiation_monochromator graphite
_diffrn_radiation_source 'fine-focus sealed tube'
_diffrn_radiation_type MoK\a
_diffrn_radiation_wavelength 0.71073
_diffrn_reflns_av_R_equivalents 0.0626
_diffrn_reflns_av_sigmaI/netI 0.0731
_diffrn_reflns_limit_h_max 19
_diffrn_reflns_limit_h_min -21
_diffrn_reflns_limit_k_max 10
_diffrn_reflns_limit_k_min -7
_diffrn_reflns_limit_l_max 43
_diffrn_reflns_limit_l_min -24
_diffrn_reflns_number 18142
_diffrn_reflns_theta_full 25.01
_diffrn_reflns_theta_max 25.01
_diffrn_reflns_theta_min 2.22
_diffrn_standards_decay_% 7.74
_exptl_absorpt_coefficient_mu 0.970
_exptl_absorpt_correction_T_max 0.8843
_exptl_absorpt_correction_T_min 0.8448
_exptl_absorpt_correction_type multi-scan
_exptl_absorpt_process_details sadabs
_exptl_crystal_colour yellow
_exptl_crystal_density_diffrn 1.252
_exptl_crystal_density_method 'not measured'
_exptl_crystal_description block
_exptl_crystal_F_000 2192
_exptl_crystal_size_max 0.18
_exptl_crystal_size_mid 0.16
_exptl_crystal_size_min 0.13
_refine_diff_density_max 1.142
_refine_diff_density_min -0.862
_refine_diff_density_rms 0.097
_refine_ls_abs_structure_details 'Flack H D (1983), Acta Cryst. A39, 876-881'
_refine_ls_abs_structure_Flack 0.00(17)
_refine_ls_extinction_method none
_refine_ls_goodness_of_fit_ref 1.045
_refine_ls_hydrogen_treatment constr
_refine_ls_matrix_type full
_refine_ls_number_parameters 561
_refine_ls_number_reflns 7707
_refine_ls_number_restraints 32
_refine_ls_restrained_S_all 1.047
_refine_ls_R_factor_all 0.1125
_refine_ls_R_factor_gt 0.0762
_refine_ls_shift/su_max 0.001
_refine_ls_shift/su_mean 0.000
_refine_ls_structure_factor_coef Fsqd
_refine_ls_weighting_details 'calc w=1/[\s^2^(Fo^2^)+(0.1060P)^2^+7.7189P] where P=(Fo^2^+2Fc^2^)/3'
_refine_ls_weighting_scheme calc
_refine_ls_wR_factor_gt 0.1880
_refine_ls_wR_factor_ref 0.2050
_reflns_number_gt 5035
_reflns_number_total 7707
_reflns_threshold_expression >2sigma(I)
_cod_data_source_file c1dt11774b.txt
_cod_data_source_block 4
_cod_depositor_comments
;
The following automatic conversions were performed:

'_symmetry_cell_setting' value 'Orthorhombic' changed to
'orthorhombic' according to
/home/saulius/struct/CIF-dictionaries/cif_core.dic dictionary named
'cif_core.dic' version 2.4.1 from 2010-06-29.

Automatic conversion script
Id: cif_fix_values 1715 2011-07-08 13:25:40Z adriana 
;
_cod_original_cell_volume 5595(22)
_cod_original_sg_symbol_H-M Pna2(1)
_cod_database_code 7017967

loop_
_symmetry_equiv_pos_as_xyz
'x, y, z'
'-x, -y, z+1/2'
'x+1/2, -y+1/2, z'
'-x+1/2, y+1/2, z+1/2'

loop_
_atom_site_label
_atom_site_type_symbol
_atom_site_fract_x
_atom_site_fract_y
_atom_site_fract_z
_atom_site_U_iso_or_equiv
_atom_site_adp_type
_atom_site_occupancy
_atom_site_symmetry_multiplicity
_atom_site_calc_flag
_atom_site_refinement_flags
Sn1 Sn 0.19100(5) 1.13079(12) 0.26809(4) 0.0711(4) Uani 1 1 d .
Si1 Si 0.3073(2) 0.9133(4) 0.25230(12) 0.0540(11) Uani 1 1 d .
N1 N 0.3054(7) 1.1095(11) 0.2626(4) 0.063(3) Uani 1 1 d .
N2 N 0.2108(6) 0.9040(9) 0.2530(3) 0.041(3) Uani 1 1 d U
C1 C 0.3502(7) 0.8687(16) 0.2070(5) 0.070(5) Uani 1 1 d .
H1A H 0.3321 0.9419 0.1892 0.105 Uiso 1 1 calc R
H1B H 0.3368 0.7645 0.1997 0.105 Uiso 1 1 calc R
H1C H 0.4038 0.8769 0.2087 0.105 Uiso 1 1 calc R
C2 C 0.3512(12) 0.787(2) 0.2851(6) 0.106(8) Uani 1 1 d .
H2A H 0.4030 0.8156 0.2877 0.158 Uiso 1 1 calc R
H2B H 0.3476 0.6808 0.2771 0.158 Uiso 1 1 calc R
H2C H 0.3264 0.7982 0.3082 0.158 Uiso 1 1 calc R
C3 C 0.3628(6) 1.2291(13) 0.2629(4) 0.040(3) Uani 1 1 d U
C4 C 0.3991(10) 1.2642(17) 0.2931(5) 0.062(5) Uani 1 1 d .
C5 C 0.4603(7) 1.3767(19) 0.2904(5) 0.061(4) Uani 1 1 d .
H5 H 0.4937 1.3855 0.3097 0.073 Uiso 1 1 calc R
C6 C 0.4696(8) 1.460(2) 0.2635(7) 0.081(6) Uani 1 1 d .
H6 H 0.5039 1.5420 0.2644 0.098 Uiso 1 1 calc R
C7 C 0.4299(9) 1.4327(16) 0.2325(5) 0.064(5) Uani 1 1 d .
H7 H 0.4413 1.4892 0.2115 0.077 Uiso 1 1 calc R
C8 C 0.3711(8) 1.3191(14) 0.2314(4) 0.049(4) Uani 1 1 d .
C9 C 0.3893(9) 1.183(2) 0.3284(5) 0.068(4) Uani 1 1 d .
H9 H 0.3618 1.0871 0.3222 0.082 Uiso 1 1 calc R
C10 C 0.3398(11) 1.265(3) 0.3558(5) 0.095(7) Uani 1 1 d .
H10A H 0.3226 1.1906 0.3736 0.142 Uiso 1 1 calc R
H10B H 0.2975 1.3097 0.3435 0.142 Uiso 1 1 calc R
H10C H 0.3679 1.3457 0.3677 0.142 Uiso 1 1 calc R
C11 C 0.4593(8) 1.125(2) 0.3485(6) 0.095(6) Uani 1 1 d .
H11A H 0.4917 1.2118 0.3537 0.142 Uiso 1 1 calc R
H11B H 0.4855 1.0506 0.3336 0.142 Uiso 1 1 calc R
H11C H 0.4447 1.0756 0.3710 0.142 Uiso 1 1 calc R
C12 C 0.3273(12) 1.297(2) 0.1968(6) 0.087(6) Uani 1 1 d .
H12 H 0.3039 1.1939 0.1993 0.105 Uiso 1 1 calc R
C13 C 0.3749(14) 1.286(3) 0.1614(6) 0.119(9) Uani 1 1 d .
H13A H 0.3465 1.2335 0.1429 0.178 Uiso 1 1 calc R
H13B H 0.4200 1.2283 0.1663 0.178 Uiso 1 1 calc R
H13C H 0.3876 1.3893 0.1533 0.178 Uiso 1 1 calc R
C14 C 0.2642(14) 1.407(2) 0.1957(8) 0.139(10) Uani 1 1 d .
H14A H 0.2441 1.4198 0.2198 0.208 Uiso 1 1 calc R
H14B H 0.2260 1.3671 0.1798 0.208 Uiso 1 1 calc R
H14C H 0.2813 1.5064 0.1868 0.208 Uiso 1 1 calc R
C15 C 0.1621(9) 0.7823(14) 0.2455(5) 0.056(4) Uani 1 1 d .
C16 C 0.1376(7) 0.6787(17) 0.2728(4) 0.051(4) Uani 1 1 d .
C17 C 0.0856(8) 0.5607(17) 0.2657(6) 0.065(4) Uani 1 1 d .
H17 H 0.0657 0.4995 0.2843 0.078 Uiso 1 1 calc R
C18 C 0.0653(9) 0.539(2) 0.2300(7) 0.082(6) Uani 1 1 d .
H18 H 0.0364 0.4527 0.2238 0.098 Uiso 1 1 calc R
C19 C 0.0843(7) 0.6329(16) 0.2055(4) 0.045(3) Uani 1 1 d .
H19 H 0.0641 0.6170 0.1824 0.054 Uiso 1 1 calc R
C20 C 0.1309(7) 0.7533(14) 0.2095(4) 0.040(4) Uani 1 1 d .
C21 C 0.1616(10) 0.7053(17) 0.3129(5) 0.071(5) Uani 1 1 d .
H21 H 0.2014 0.7841 0.3134 0.085 Uiso 1 1 calc R
C22 C 0.1902(13) 0.560(3) 0.3298(6) 0.122(9) Uani 1 1 d .
H22A H 0.1642 0.4713 0.3198 0.183 Uiso 1 1 calc R
H22B H 0.1820 0.5634 0.3557 0.183 Uiso 1 1 calc R
H22C H 0.2429 0.5496 0.3250 0.183 Uiso 1 1 calc R
C23 C 0.0848(15) 0.779(4) 0.3336(7) 0.144(11) Uani 1 1 d .
H23A H 0.0959 0.7989 0.3588 0.215 Uiso 1 1 calc R
H23B H 0.0444 0.7054 0.3319 0.215 Uiso 1 1 calc R
H23C H 0.0706 0.8751 0.3220 0.215 Uiso 1 1 calc R
C24 C 0.1535(9) 0.865(2) 0.1786(6) 0.085(6) Uani 1 1 d .
H24 H 0.2001 0.9154 0.1863 0.102 Uiso 1 1 calc R
C25 C 0.1716(14) 0.780(3) 0.1416(5) 0.107(8) Uani 1 1 d .
H25A H 0.1325 0.7060 0.1362 0.160 Uiso 1 1 calc R
H25B H 0.2186 0.7254 0.1437 0.160 Uiso 1 1 calc R
H25C H 0.1748 0.8554 0.1224 0.160 Uiso 1 1 calc R
C26 C 0.0975(13) 0.991(3) 0.1739(6) 0.115(8) Uani 1 1 d .
H26A H 0.0509 0.9473 0.1657 0.173 Uiso 1 1 calc R
H26B H 0.1154 1.0649 0.1561 0.173 Uiso 1 1 calc R
H26C H 0.0900 1.0436 0.1968 0.173 Uiso 1 1 calc R
Sn2 Sn 1.05489(5) 0.61818(12) 0.49033(3) 0.0754(4) Uani 1 1 d .
Si2 Si 0.93735(19) 0.3864(4) 0.50016(11) 0.0456(10) Uani 1 1 d .
N3 N 1.0375(5) 0.3806(10) 0.5011(3) 0.042(3) Uani 1 1 d .
N4 N 0.9382(4) 0.5900(9) 0.4920(4) 0.040(2) Uani 1 1 d .
C27 C 0.8922(8) 0.3245(19) 0.5395(5) 0.069(4) Uani 1 1 d U
H27A H 0.9159 0.3707 0.5604 0.104 Uiso 1 1 calc R
H27B H 0.8952 0.2126 0.5412 0.104 Uiso 1 1 calc R
H27C H 0.8405 0.3558 0.5386 0.104 Uiso 1 1 calc R
C28 C 0.8966(7) 0.2725(17) 0.4618(5) 0.064(5) Uani 1 1 d .
H28A H 0.9239 0.2948 0.4398 0.096 Uiso 1 1 calc R
H28B H 0.8449 0.3012 0.4586 0.096 Uiso 1 1 calc R
H28C H 0.8999 0.1629 0.4671 0.096 Uiso 1 1 calc R
C29 C 1.0892(7) 0.2604(13) 0.5087(4) 0.032(3) Uani 1 1 d .
C30 C 1.1083(10) 0.2266(19) 0.5422(5) 0.062(5) Uani 1 1 d .
C31 C 1.1640(11) 0.109(2) 0.5526(7) 0.097(7) Uani 1 1 d .
H31 H 1.1810 0.0924 0.5763 0.116 Uiso 1 1 calc R
C32 C 1.1894(9) 0.0197(19) 0.5202(6) 0.079(6) Uani 1 1 d .
H32 H 1.2216 -0.0646 0.5236 0.095 Uiso 1 1 calc R
C33 C 1.1680(6) 0.0553(16) 0.4862(5) 0.067(5) Uani 1 1 d .
H33 H 1.1883 -0.0023 0.4671 0.080 Uiso 1 1 calc R
C34 C 1.1175(9) 0.1731(16) 0.4779(5) 0.065(5) Uani 1 1 d .
C35 C 1.0869(8) 0.3299(19) 0.5749(4) 0.061(4) Uani 1 1 d .
H35 H 1.0421 0.3889 0.5679 0.074 Uiso 1 1 calc R
C36 C 1.0679(14) 0.241(3) 0.6074(6) 0.107(8) Uani 1 1 d .
H36A H 1.0357 0.1558 0.6009 0.161 Uiso 1 1 calc R
H36B H 1.0424 0.3081 0.6244 0.161 Uiso 1 1 calc R
H36C H 1.1129 0.2016 0.6184 0.161 Uiso 1 1 calc R
C37 C 1.1476(12) 0.451(3) 0.5855(6) 0.116(8) Uani 1 1 d .
H37A H 1.1242 0.5397 0.5967 0.174 Uiso 1 1 calc R
H37B H 1.1742 0.4831 0.5641 0.174 Uiso 1 1 calc R
H37C H 1.1821 0.4040 0.6024 0.174 Uiso 1 1 calc R
C38 C 1.0998(9) 0.208(2) 0.4391(5) 0.074(5) Uani 1 1 d U
H38 H 1.0539 0.2708 0.4394 0.089 Uiso 1 1 calc R
C39 C 1.1510(13) 0.291(4) 0.4194(6) 0.130(10) Uani 1 1 d U
H39A H 1.1388 0.4001 0.4204 0.195 Uiso 1 1 calc R
H39B H 1.1500 0.2564 0.3945 0.195 Uiso 1 1 calc R
H39C H 1.2001 0.2746 0.4293 0.195 Uiso 1 1 calc R
C40 C 1.0815(13) 0.062(3) 0.4176(7) 0.124(9) Uani 1 1 d .
H40A H 1.0585 0.0903 0.3949 0.186 Uiso 1 1 calc R
H40B H 1.0476 -0.0024 0.4314 0.186 Uiso 1 1 calc R
H40C H 1.1268 0.0045 0.4129 0.186 Uiso 1 1 calc R
C41 C 0.8846(6) 0.7021(11) 0.4936(4) 0.040(3) Uani 1 1 d U
C42 C 0.8422(7) 0.7489(16) 0.4618(5) 0.049(4) Uani 1 1 d .
C43 C 0.7936(7) 0.8689(19) 0.4646(7) 0.083(6) Uani 1 1 d .
H43 H 0.7699 0.9086 0.4440 0.100 Uiso 1 1 calc R
C44 C 0.7800(8) 0.9307(18) 0.4981(6) 0.069(5) Uani 1 1 d .
H44 H 0.7421 1.0045 0.5006 0.083 Uiso 1 1 calc R
C45 C 0.8213(8) 0.8868(16) 0.5288(5) 0.059(4) Uani 1 1 d .
H45 H 0.8161 0.9412 0.5506 0.070 Uiso 1 1 calc R
C46 C 0.8664(8) 0.7706(15) 0.5265(4) 0.047(4) Uani 1 1 d U
C47 C 0.8623(8) 0.682(2) 0.4248(5) 0.067(4) Uani 1 1 d .
H47 H 0.8912 0.5859 0.4284 0.081 Uiso 1 1 calc R
C48 C 0.7981(13) 0.648(3) 0.4024(5) 0.126(9) Uani 1 1 d .
H48A H 0.7694 0.5656 0.4134 0.190 Uiso 1 1 calc R
H48B H 0.8147 0.6150 0.3787 0.190 Uiso 1 1 calc R
H48C H 0.7676 0.7397 0.4001 0.190 Uiso 1 1 calc R
C49 C 0.912(2) 0.803(4) 0.4056(8) 0.21(2) Uani 1 1 d .
H49A H 0.8850 0.8991 0.4030 0.321 Uiso 1 1 calc R
H49B H 0.9258 0.7641 0.3820 0.321 Uiso 1 1 calc R
H49C H 0.9564 0.8203 0.4198 0.321 Uiso 1 1 calc R
C50 C 0.9094(10) 0.7377(17) 0.5619(5) 0.063(5) Uani 1 1 d .
H50 H 0.9394 0.6437 0.5574 0.075 Uiso 1 1 calc R
C51 C 0.9623(12) 0.860(2) 0.5735(6) 0.103(7) Uani 1 1 d .
H51A H 0.9895 0.8971 0.5527 0.155 Uiso 1 1 calc R
H51B H 0.9968 0.8167 0.5909 0.155 Uiso 1 1 calc R
H51C H 0.9352 0.9444 0.5844 0.155 Uiso 1 1 calc R
C52 C 0.8485(14) 0.690(3) 0.5938(7) 0.121(8) Uani 1 1 d .
H52A H 0.8733 0.6868 0.6170 0.181 Uiso 1 1 calc R
H52B H 0.8274 0.5897 0.5884 0.181 Uiso 1 1 calc R
H52C H 0.8092 0.7671 0.5945 0.181 Uiso 1 1 calc R

loop_
_atom_site_aniso_label
_atom_site_aniso_U_11
_atom_site_aniso_U_22
_atom_site_aniso_U_33
_atom_site_aniso_U_23
_atom_site_aniso_U_13
_atom_site_aniso_U_12
Sn1 0.0514(5) 0.0555(6) 0.1066(10) -0.0098(7) 0.0006(6) 0.0043(5)
Si1 0.0477(19) 0.0442(19) 0.070(3) -0.0024(18) -0.015(2) 0.0020(17)
N1 0.077(7) 0.052(6) 0.062(9) -0.011(7) -0.002(7) -0.007(6)
N2 0.055(5) 0.011(4) 0.058(7) -0.009(4) 0.005(4) -0.004(4)
C1 0.044(7) 0.045(8) 0.121(15) -0.003(9) -0.002(8) 0.014(7)
C2 0.123(16) 0.094(13) 0.100(16) -0.005(12) -0.046(13) 0.068(13)
C3 0.029(5) 0.028(5) 0.064(8) 0.003(6) 0.005(5) -0.012(4)
C4 0.072(11) 0.047(9) 0.066(13) -0.009(8) -0.035(10) 0.006(7)
C5 0.030(7) 0.069(10) 0.084(13) 0.001(10) -0.019(7) 0.007(7)
C6 0.048(8) 0.064(11) 0.133(19) -0.034(13) -0.002(12) -0.002(8)
C7 0.067(10) 0.037(7) 0.090(14) 0.009(7) 0.009(9) -0.020(7)
C8 0.053(8) 0.025(6) 0.068(11) 0.003(7) -0.003(7) -0.001(6)
C9 0.075(10) 0.076(11) 0.053(11) -0.027(10) -0.015(9) 0.011(9)
C10 0.081(12) 0.128(18) 0.075(15) 0.022(12) 0.022(10) 0.047(12)
C11 0.046(9) 0.132(16) 0.105(16) 0.010(13) -0.005(8) 0.018(10)
C12 0.109(15) 0.059(10) 0.094(17) 0.012(11) -0.012(13) 0.015(11)
C13 0.15(2) 0.134(19) 0.071(16) 0.013(14) -0.011(15) -0.049(17)
C14 0.15(2) 0.107(17) 0.16(3) -0.002(16) -0.079(19) 0.035(16)
C15 0.088(11) 0.013(5) 0.068(12) 0.000(7) 0.005(10) 0.011(6)
C16 0.051(7) 0.061(9) 0.040(10) -0.020(8) -0.010(7) 0.012(6)
C17 0.075(10) 0.057(8) 0.063(12) 0.010(10) 0.014(10) -0.034(7)
C18 0.055(10) 0.078(12) 0.113(19) -0.019(13) 0.027(11) -0.004(9)
C19 0.038(6) 0.063(8) 0.034(8) -0.001(7) -0.027(6) 0.001(7)
C20 0.025(6) 0.048(8) 0.048(11) 0.005(7) -0.018(6) -0.009(5)
C21 0.100(13) 0.033(7) 0.079(14) 0.010(9) 0.018(10) 0.012(8)
C22 0.18(2) 0.106(16) 0.083(17) 0.034(13) -0.065(15) -0.027(15)
C23 0.14(2) 0.21(3) 0.081(19) -0.070(18) 0.006(16) 0.04(2)
C24 0.052(9) 0.087(12) 0.115(17) 0.022(12) -0.019(9) -0.007(9)
C25 0.117(17) 0.17(2) 0.033(12) 0.008(12) -0.001(12) 0.006(16)
C26 0.126(18) 0.127(19) 0.094(16) 0.048(14) -0.006(13) 0.007(15)
Sn2 0.0492(5) 0.0535(6) 0.1235(12) 0.0101(8) -0.0008(6) -0.0007(5)
Si2 0.0356(15) 0.0433(17) 0.058(3) -0.0003(19) -0.0174(18) 0.0054(16)
N3 0.030(4) 0.021(4) 0.075(9) 0.011(5) -0.009(5) -0.009(4)
N4 0.019(4) 0.030(4) 0.073(8) 0.002(6) -0.006(5) -0.014(4)
C27 0.056(7) 0.070(8) 0.082(9) -0.014(7) -0.017(6) 0.019(6)
C28 0.032(7) 0.062(9) 0.098(14) 0.018(9) -0.018(7) 0.012(6)
C29 0.018(5) 0.034(7) 0.045(10) 0.000(6) 0.009(6) -0.015(5)
C30 0.085(12) 0.056(10) 0.044(12) 0.001(8) -0.002(9) -0.045(9)
C31 0.080(12) 0.101(15) 0.108(17) 0.032(14) 0.013(12) 0.034(12)
C32 0.073(11) 0.051(9) 0.113(16) 0.005(9) -0.044(11) 0.038(8)
C33 0.030(6) 0.063(8) 0.107(15) -0.030(10) -0.031(8) 0.016(6)
C34 0.066(9) 0.041(8) 0.088(15) 0.004(8) 0.004(9) 0.008(7)
C35 0.052(8) 0.089(11) 0.043(10) -0.001(9) -0.012(7) 0.000(8)
C36 0.125(19) 0.136(19) 0.061(17) -0.015(13) 0.005(14) 0.003(15)
C37 0.122(17) 0.123(17) 0.104(17) -0.039(14) 0.016(13) -0.074(15)
C38 0.056(9) 0.106(13) 0.060(13) -0.020(10) -0.006(8) 0.042(9)
C39 0.089(15) 0.25(3) 0.054(15) 0.006(16) 0.007(11) 0.014(16)
C40 0.141(19) 0.105(16) 0.13(2) -0.068(15) -0.039(16) 0.010(15)
C41 0.052(6) 0.009(4) 0.057(7) 0.007(6) 0.008(6) -0.007(4)
C42 0.019(6) 0.070(10) 0.058(12) 0.017(7) 0.015(7) 0.004(6)
C43 0.022(7) 0.068(10) 0.16(2) 0.007(12) -0.003(9) 0.010(7)
C44 0.038(7) 0.062(9) 0.108(16) -0.029(11) -0.007(9) -0.002(6)
C45 0.050(8) 0.052(9) 0.074(12) -0.023(8) 0.013(8) -0.030(7)
C46 0.048(6) 0.028(6) 0.065(8) -0.013(6) -0.003(6) -0.008(5)
C47 0.059(9) 0.079(11) 0.063(12) 0.015(10) -0.005(9) 0.013(8)
C48 0.113(17) 0.21(3) 0.055(14) -0.009(15) 0.003(12) -0.032(18)
C49 0.33(5) 0.16(3) 0.15(3) -0.04(2) 0.06(3) -0.15(3)
C50 0.071(10) 0.047(9) 0.070(13) -0.014(8) 0.004(9) 0.018(8)
C51 0.113(16) 0.099(15) 0.098(17) -0.011(12) -0.029(13) 0.006(13)
C52 0.114(17) 0.13(2) 0.11(2) -0.036(17) -0.004(15) 0.009(16)

loop_
_atom_type_symbol
_atom_type_description
_atom_type_scat_dispersion_real
_atom_type_scat_dispersion_imag
_atom_type_scat_source
C C 0.0033 0.0016 'International Tables Vol C Tables 4.2.6.8 and 6.1.1.4'
H H 0.0000 0.0000 'International Tables Vol C Tables 4.2.6.8 and 6.1.1.4'
N N 0.0061 0.0033 'International Tables Vol C Tables 4.2.6.8 and 6.1.1.4'
Si Si 0.0817 0.0704 'International Tables Vol C Tables 4.2.6.8 and 6.1.1.4'
Sn Sn -0.6537 1.4246 'International Tables Vol C Tables 4.2.6.8 and 6.1.1.4'

loop_
_geom_angle_atom_site_label_1
_geom_angle_atom_site_label_2
_geom_angle_atom_site_label_3
_geom_angle
N2 Sn1 N1 73.7(4)
N2 Sn1 Si1 36.9(3)
N1 Sn1 Si1 36.9(3)
N1 Si1 N2 91.3(5)
N1 Si1 C2 116.4(9)
N2 Si1 C2 113.5(9)
N1 Si1 C1 113.7(7)
N2 Si1 C1 114.3(6)
C2 Si1 C1 107.2(9)
N1 Si1 Sn1 45.9(5)
N2 Si1 Sn1 45.5(3)
C2 Si1 Sn1 125.0(7)
C1 Si1 Sn1 127.8(5)
C3 N1 Si1 132.7(10)
C3 N1 Sn1 129.6(8)
Si1 N1 Sn1 97.3(6)
C15 N2 Si1 131.2(9)
C15 N2 Sn1 131.2(9)
Si1 N2 Sn1 97.6(4)
C4 C3 C8 121.2(12)
C4 C3 N1 121.0(14)
C8 C3 N1 117.2(13)
C3 C4 C5 117.4(17)
C3 C4 C9 124.7(15)
C5 C4 C9 117.3(15)
C6 C5 C4 122.7(16)
C5 C6 C7 120.0(16)
C6 C7 C8 121.5(16)
C3 C8 C7 115.3(13)
C3 C8 C12 125.1(14)
C7 C8 C12 119.4(15)
C4 C9 C10 115.6(15)
C4 C9 C11 118.5(15)
C10 C9 C11 107.8(15)
C14 C12 C8 110.0(18)
C14 C12 C13 116(2)
C8 C12 C13 115.4(17)
N2 C15 C16 121.7(15)
N2 C15 C20 123.3(14)
C16 C15 C20 115.0(13)
C17 C16 C15 121.8(15)
C17 C16 C21 117.8(15)
C15 C16 C21 120.0(13)
C18 C17 C16 116.8(16)
C19 C18 C17 122.0(17)
C18 C19 C20 125.8(16)
C19 C20 C15 118.1(14)
C19 C20 C24 124.2(14)
C15 C20 C24 117.7(12)
C22 C21 C16 111.7(15)
C22 C21 C23 113.8(19)
C16 C21 C23 105.0(15)
C26 C24 C20 111.2(16)
C26 C24 C25 112.1(17)
C20 C24 C25 113.8(16)
N3 Sn2 N4 74.6(3)
N3 Sn2 Si2 37.6(3)
N4 Sn2 Si2 37.1(2)
C27 Si2 N4 116.4(7)
C27 Si2 N3 116.0(6)
N4 Si2 N3 91.3(4)
C27 Si2 C28 106.7(8)
N4 Si2 C28 113.1(6)
N3 Si2 C28 113.0(6)
C27 Si2 Sn2 130.2(6)
N4 Si2 Sn2 45.6(3)
N3 Si2 Sn2 45.7(3)
C28 Si2 Sn2 123.0(5)
C29 N3 Si2 132.8(7)
C29 N3 Sn2 130.4(7)
Si2 N3 Sn2 96.7(4)
C41 N4 Si2 133.2(7)
C41 N4 Sn2 128.3(6)
Si2 N4 Sn2 97.3(4)
C30 C29 N3 121.1(14)
C30 C29 C34 122.0(14)
N3 C29 C34 116.9(13)
C29 C30 C31 124.9(18)
C29 C30 C35 122.8(16)
C31 C30 C35 111.1(17)
C30 C31 C32 110.6(18)
C33 C32 C31 122.9(14)
C32 C33 C34 123.7(16)
C33 C34 C29 115.6(15)
C33 C34 C38 119.6(15)
C29 C34 C38 124.7(13)
C36 C35 C30 113.5(16)
C36 C35 C37 107.8(16)
C30 C35 C37 114.0(14)
C39 C38 C34 118.0(17)
C39 C38 C40 107(2)
C34 C38 C40 112.2(18)
N4 C41 C46 120.2(14)
N4 C41 C42 122.1(13)
C46 C41 C42 117.6(12)
C43 C42 C41 119.1(17)
C43 C42 C47 120.4(17)
C41 C42 C47 119.6(12)
C42 C43 C44 119(2)
C43 C44 C45 122.0(15)
C46 C45 C44 119.1(16)
C45 C46 C41 122.3(15)
C45 C46 C50 113.6(14)
C41 C46 C50 123.0(13)
C48 C47 C42 113.7(15)
C48 C47 C49 110(2)
C42 C47 C49 107.2(17)
C51 C50 C46 115.8(15)
C51 C50 C52 113.2(18)
C46 C50 C52 108.4(15)

loop_
_geom_bond_atom_site_label_1
_geom_bond_atom_site_label_2
_geom_bond_distance
Sn1 N2 2.048(9)
Sn1 N1 2.059(14)
Sn1 Si1 2.845(6)
Si1 N1 1.721(11)
Si1 N2 1.723(12)
Si1 C2 1.796(18)
Si1 C1 1.870(19)
N1 C3 1.447(15)
N2 C15 1.383(18)
C3 C4 1.32(2)
C3 C8 1.40(2)
C4 C5 1.46(2)
C4 C9 1.48(3)
C5 C6 1.23(2)
C6 C7 1.36(3)
C7 C8 1.43(2)
C8 C12 1.50(3)
C9 C10 1.51(2)
C9 C11 1.53(2)
C12 C14 1.47(3)
C12 C13 1.56(3)
C15 C16 1.41(2)
C15 C20 1.45(2)
C16 C17 1.395(19)
C16 C21 1.55(2)
C17 C18 1.37(3)
C18 C19 1.25(2)
C19 C20 1.331(18)
C20 C24 1.54(2)
C21 C22 1.48(3)
C21 C23 1.69(3)
C24 C26 1.48(2)
C24 C25 1.57(3)
Sn2 N3 2.094(9)
Sn2 N4 2.096(9)
Sn2 Si2 2.907(6)
Si2 C27 1.735(18)
Si2 N4 1.766(9)
Si2 N3 1.786(10)
Si2 C28 1.861(16)
N3 C29 1.408(15)
N4 C41 1.355(14)
C29 C30 1.31(2)
C29 C34 1.45(2)
C30 C31 1.46(3)
C30 C35 1.54(2)
C31 C32 1.48(3)
C32 C33 1.34(2)
C33 C34 1.385(19)
C34 C38 1.49(2)
C35 C36 1.45(3)
C35 C37 1.55(2)
C38 C39 1.36(3)
C38 C40 1.51(3)
C41 C46 1.38(2)
C41 C42 1.45(2)
C42 C43 1.347(19)
C42 C47 1.52(2)
C43 C44 1.36(3)
C44 C45 1.40(2)
C45 C46 1.280(19)
C46 C50 1.54(2)
C47 C48 1.44(3)
C47 C49 1.53(3)
C50 C51 1.47(2)
C50 C52 1.64(3)
